data_4036140
loop_
_publ_author_name
'Dova, Davide'
'Cauteruccio, Silvia'
'Prager, Stefan'
'Dreuw, Andreas'
'Graiff, Claudia'
'Licandro, Emanuela'

_publ_section_title
;
 Chiral thiahelicene-based alkyl phosphine-borane complexes: synthesis,
 X-ray characterization, and theoretical and experimental investigations
 of optical properties.
;
_journal_issue 8
_journal_name_full 'The Journal of organic chemistry'
_journal_page_first 3921
_journal_page_last 3928
_journal_paper_doi 10.1021/acs.joc.5b00243
_journal_volume 80
_journal_year 2015
_chemical_formula_sum 'C58 H84 B2 P2 S4'
_chemical_formula_weight 993.05
_space_group_IT_number 2
_space_group_name_Hall '-P 1'
_space_group_name_H-M_alt 'P -1'
_symmetry_cell_setting triclinic
_symmetry_space_group_name_H-M 'P -1'
_atom_sites_solution_hydrogens geom
_atom_sites_solution_primary direct
_atom_sites_solution_secondary difmap
_audit_creation_method SHELXL-97
_cell_angle_alpha 82.239(3)
_cell_angle_beta 89.817(3)
_cell_angle_gamma 68.130(2)
_cell_formula_units_Z 2
_cell_length_a 10.0104(14)
_cell_length_b 13.3519(19)
_cell_length_c 23.116(3)
_cell_measurement_reflns_used 999
_cell_measurement_temperature 296(2)
_cell_measurement_theta_max 28
_cell_measurement_theta_min 2
_cell_volume 2837.3(7)
_computing_cell_refinement 'APEX II (Bruker, 2008)'
_computing_data_collection 'APEX II (Bruker, 2008)'
_computing_data_reduction 'SAINT (Bruker, 2008)'
_computing_molecular_graphics 'ORTEP-3 for Windows (Farrugia, 1997)'
_computing_publication_material 'WinGX (Farrugia, 1999)'
_computing_structure_refinement 'SHELXL-97 (Sheldrick, 1997)'
_computing_structure_solution 'SHELXS-97 (Sheldrick, 1990)'
_diffrn_ambient_temperature 296(2)
_diffrn_measured_fraction_theta_full 0.996
_diffrn_measured_fraction_theta_max 0.996
_diffrn_measurement_device_type 'APEX II'
_diffrn_measurement_method 'omega scan'
_diffrn_radiation_monochromator graphite
_diffrn_radiation_source 'fine-focus sealed tube'
_diffrn_radiation_type MoK\a
_diffrn_radiation_wavelength 0.71073
_diffrn_reflns_av_R_equivalents 0.0307
_diffrn_reflns_av_sigmaI/netI 0.0522
_diffrn_reflns_limit_h_max 13
_diffrn_reflns_limit_h_min -13
_diffrn_reflns_limit_k_max 17
_diffrn_reflns_limit_k_min -17
_diffrn_reflns_limit_l_max 30
_diffrn_reflns_limit_l_min -30
_diffrn_reflns_number 40163
_diffrn_reflns_theta_full 28.32
_diffrn_reflns_theta_max 28.32
_diffrn_reflns_theta_min 0.89
_exptl_absorpt_coefficient_mu 0.259
_exptl_absorpt_correction_T_max 0.7457
_exptl_absorpt_correction_T_min 0.6446
_exptl_absorpt_correction_type empirical
_exptl_crystal_density_diffrn 1.162
_exptl_crystal_density_method 'not measured'
_exptl_crystal_description prism
_exptl_crystal_F_000 1072
_exptl_crystal_size_max 0.22
_exptl_crystal_size_mid 0.17
_exptl_crystal_size_min 0.16
_refine_diff_density_max 0.384
_refine_diff_density_min -0.186
_refine_diff_density_rms 0.035
_refine_ls_extinction_method none
_refine_ls_goodness_of_fit_ref 0.909
_refine_ls_hydrogen_treatment mixed
_refine_ls_matrix_type full
_refine_ls_number_parameters 601
_refine_ls_number_reflns 14074
_refine_ls_number_restraints 5
_refine_ls_restrained_S_all 0.911
_refine_ls_R_factor_all 0.0701
_refine_ls_R_factor_gt 0.0375
_refine_ls_shift/su_max 0.001
_refine_ls_shift/su_mean 0.000
_refine_ls_structure_factor_coef Fsqd
_refine_ls_weighting_details 'calc w=1/[\s^2^(Fo^2^)+(0.0540P)^2^+0.0000P] where P=(Fo^2^+2Fc^2^)/3'
_refine_ls_weighting_scheme calc
_refine_ls_wR_factor_gt 0.0965
_refine_ls_wR_factor_ref 0.1060
_reflns_number_gt 8672
_reflns_number_total 14074
_reflns_threshold_expression >2\s(I)
_cod_data_source_file jo5b00243_si_001.cif
_cod_data_source_block disubstituted_zz3tri075
_cod_original_sg_symbol_H-M P-1
_cod_database_code 4036140

loop_
_symmetry_equiv_pos_as_xyz
'x, y, z'
'-x, -y, -z'

loop_
_atom_site_label
_atom_site_type_symbol
_atom_site_fract_x
_atom_site_fract_y
_atom_site_fract_z
_atom_site_U_iso_or_equiv
_atom_site_adp_type
_atom_site_occupancy
_atom_site_symmetry_multiplicity
_atom_site_calc_flag
_atom_site_refinement_flags
C1 C 0.06757(17) 0.66506(13) 0.22161(7) 0.0424(4) Uani 1 1 d .
C2 C 0.02590(16) 0.76873(12) 0.19286(6) 0.0393(4) Uani 1 1 d .
H2 H 0.0895 0.8043 0.1851 0.047 Uiso 1 1 calc R
C3 C -0.12453(16) 0.81817(12) 0.17557(6) 0.0370(3) Uani 1 1 d .
C4 C -0.19958(16) 0.91744(12) 0.14027(6) 0.0383(3) Uani 1 1 d .
C5 C -0.14991(16) 1.00161(12) 0.11427(7) 0.0393(4) Uani 1 1 d .
C6 C -0.02714(16) 1.02241(12) 0.12855(6) 0.0378(3) Uani 1 1 d .
C7 C 0.05640(16) 0.99906(12) 0.18309(7) 0.0377(3) Uani 1 1 d .
C8 C 0.01773(16) 0.97746(12) 0.24096(7) 0.0377(3) Uani 1 1 d .
C9 C -0.11776(17) 0.98270(12) 0.26321(7) 0.0416(4) Uani 1 1 d .
H9 H -0.1985 0.9962 0.2391 0.050 Uiso 1 1 calc R
C10 C -0.11913(16) 0.96646(13) 0.32243(7) 0.0429(4) Uani 1 1 d .
C11 C 0.11951(17) 0.95855(13) 0.28732(7) 0.0428(4) Uani 1 1 d .
C12 C 0.25358(17) 0.96724(14) 0.27745(8) 0.0491(4) Uani 1 1 d .
H12 H 0.3211 0.9508 0.3083 0.059 Uiso 1 1 calc R
C13 C 0.28402(17) 0.99995(13) 0.22215(8) 0.0472(4) Uani 1 1 d .
H13 H 0.3702 1.0098 0.2154 0.057 Uiso 1 1 calc R
C14 C 0.18382(17) 1.01853(12) 0.17558(7) 0.0420(4) Uani 1 1 d .
C15 C 0.02513(17) 1.07801(12) 0.08422(7) 0.0430(4) Uani 1 1 d .
C16 C -0.05264(18) 1.13190(13) 0.03019(7) 0.0451(4) Uani 1 1 d .
C17 C -0.19000(18) 1.13138(13) 0.02227(7) 0.0448(4) Uani 1 1 d .
C18 C -0.23342(17) 1.06307(13) 0.06424(7) 0.0443(4) Uani 1 1 d .
C19 C -0.33680(17) 0.93325(13) 0.11658(7) 0.0457(4) Uani 1 1 d .
C20 C -0.40745(18) 0.86240(15) 0.13518(8) 0.0527(4) Uani 1 1 d .
H20 H -0.5013 0.8784 0.1214 0.063 Uiso 1 1 calc R
C21 C -0.33872(18) 0.77057(15) 0.17333(8) 0.0541(5) Uani 1 1 d .
H21 H -0.3862 0.7248 0.1873 0.065 Uiso 1 1 calc R
C22 C -0.19442(17) 0.74550(13) 0.19151(7) 0.0431(4) Uani 1 1 d .
C23 C 0.01584(19) 1.18992(14) -0.01308(7) 0.0537(4) Uani 1 1 d .
H23A H -0.0234 1.1934 -0.0519 0.064 Uiso 1 1 calc R
H23B H 0.1184 1.1470 -0.0120 0.064 Uiso 1 1 calc R
C24 C -0.0051(2) 1.30565(15) -0.00300(8) 0.0630(5) Uani 1 1 d .
H24A H -0.1048 1.3533 -0.0127 0.076 Uiso 1 1 calc R
H24B H 0.0152 1.3055 0.0380 0.076 Uiso 1 1 calc R
C25 C 0.0925(3) 1.3496(2) -0.03973(10) 0.0894(7) Uani 1 1 d .
H25A H 0.1912 1.3080 -0.0268 0.134 Uiso 1 1 calc R
H25B H 0.0692 1.4247 -0.0355 0.134 Uiso 1 1 calc R
H25C H 0.0787 1.3438 -0.0800 0.134 Uiso 1 1 calc R
C26 C -0.2936(2) 1.19824(15) -0.02817(7) 0.0573(5) Uani 1 1 d .
H26A H -0.3445 1.1556 -0.0414 0.069 Uiso 1 1 calc R
H26B H -0.2401 1.2159 -0.0604 0.069 Uiso 1 1 calc R
C27 C -0.4028(2) 1.30370(19) -0.01107(9) 0.0853(7) Uani 1 1 d .
H27A H -0.4419 1.2862 0.0257 0.102 Uiso 1 1 calc R
H27B H -0.3526 1.3511 -0.0045 0.102 Uiso 1 1 calc R
C28 C -0.5254(2) 1.3650(2) -0.05493(11) 0.0986(8) Uani 1 1 d .
H28A H -0.4897 1.3926 -0.0896 0.148 Uiso 1 1 calc R
H28B H -0.5945 1.4246 -0.0387 0.148 Uiso 1 1 calc R
H28C H -0.5706 1.3170 -0.0646 0.148 Uiso 1 1 calc R
C29 C 0.3026(2) 0.46681(14) 0.20225(8) 0.0609(5) Uani 1 1 d .
H29 H 0.4081 0.4336 0.2061 0.073 Uiso 1 1 calc R
C30 C 0.2666(3) 0.50676(16) 0.13636(8) 0.0751(6) Uani 1 1 d .
H30A H 0.1629 0.5420 0.1296 0.090 Uiso 1 1 calc R
H30B H 0.3084 0.5605 0.1238 0.090 Uiso 1 1 calc R
C31 C 0.3220(2) 0.41577(17) 0.10047(8) 0.0666(5) Uani 1 1 d .
H31A H 0.2887 0.4439 0.0600 0.080 Uiso 1 1 calc R
H31B H 0.4265 0.3883 0.1023 0.080 Uiso 1 1 calc R
C32 C 0.2763(3) 0.32804(17) 0.11979(9) 0.0788(6) Uani 1 1 d .
H32A H 0.3210 0.2693 0.0970 0.095 Uiso 1 1 calc R
H32B H 0.1727 0.3529 0.1130 0.095 Uiso 1 1 calc R
C33 C 0.3149(2) 0.28507(15) 0.18408(8) 0.0663(5) Uani 1 1 d .
H33A H 0.4189 0.2518 0.1903 0.080 Uiso 1 1 calc R
H33B H 0.2758 0.2295 0.1960 0.080 Uiso 1 1 calc R
C34 C 0.2546(2) 0.37798(15) 0.22164(8) 0.0624(5) Uani 1 1 d .
H34A H 0.1501 0.4054 0.2190 0.075 Uiso 1 1 calc R
H34B H 0.2864 0.3497 0.2622 0.075 Uiso 1 1 calc R
C35 C 0.26235(19) 0.53100(13) 0.31964(7) 0.0499(4) Uani 1 1 d .
H35 H 0.2065 0.4840 0.3251 0.060 Uiso 1 1 calc R
C36 C 0.1971(2) 0.62470(16) 0.35528(8) 0.0660(5) Uani 1 1 d .
H36A H 0.2471 0.6746 0.3483 0.079 Uiso 1 1 calc R
H36B H 0.0965 0.6645 0.3427 0.079 Uiso 1 1 calc R
C37 C 0.2083(2) 0.5824(2) 0.42056(9) 0.0809(7) Uani 1 1 d .
H37A H 0.1692 0.6436 0.4421 0.097 Uiso 1 1 calc R
H37B H 0.1512 0.5376 0.4280 0.097 Uiso 1 1 calc R
C38 C 0.3612(3) 0.5167(2) 0.44173(9) 0.0868(7) Uani 1 1 d .
H38A H 0.3640 0.4882 0.4828 0.104 Uiso 1 1 calc R
H38B H 0.4163 0.5634 0.4379 0.104 Uiso 1 1 calc R
C39 C 0.4282(3) 0.42396(19) 0.40762(10) 0.0960(8) Uani 1 1 d .
H39A H 0.3796 0.3731 0.4151 0.115 Uiso 1 1 calc R
H39B H 0.5286 0.3856 0.4208 0.115 Uiso 1 1 calc R
C40 C 0.4193(2) 0.46267(17) 0.34182(9) 0.0740(6) Uani 1 1 d .
H40A H 0.4573 0.3999 0.3213 0.089 Uiso 1 1 calc R
H40B H 0.4778 0.5062 0.3336 0.089 Uiso 1 1 calc R
C41 C -0.2914(2) 0.85457(14) 0.38613(8) 0.0587(5) Uani 1 1 d .
H41 H -0.3787 0.8690 0.4082 0.070 Uiso 1 1 calc R
C42 C -0.1694(2) 0.77310(14) 0.42630(8) 0.0585(5) Uani 1 1 d .
H42A H -0.1584 0.8055 0.4602 0.070 Uiso 1 1 calc R
H42B H -0.0802 0.7549 0.4061 0.070 Uiso 1 1 calc R
C43 C -0.1979(2) 0.66831(15) 0.44638(8) 0.0635(5) Uani 1 1 d .
H43A H -0.1154 0.6157 0.4700 0.076 Uiso 1 1 calc R
H43B H -0.2810 0.6851 0.4703 0.076 Uiso 1 1 calc R
C44 C -0.2247(2) 0.61989(16) 0.39515(9) 0.0686(6) Uani 1 1 d .
H44A H -0.2499 0.5576 0.4090 0.082 Uiso 1 1 calc R
H44B H -0.1370 0.5941 0.3742 0.082 Uiso 1 1 calc R
C45 C -0.3447(2) 0.70132(14) 0.35373(9) 0.0657(5) Uani 1 1 d .
H45A H -0.4349 0.7205 0.3732 0.079 Uiso 1 1 calc R
H45B H -0.3543 0.6681 0.3200 0.079 Uiso 1 1 calc R
C46 C -0.3153(2) 0.80444(15) 0.33344(9) 0.0662(5) Uani 1 1 d .
H46A H -0.3965 0.8567 0.3090 0.079 Uiso 1 1 calc R
H46B H -0.2306 0.7868 0.3104 0.079 Uiso 1 1 calc R
C47 C -0.23961(18) 1.03318(14) 0.43081(7) 0.0500(4) Uani 1 1 d .
H47 H -0.1437 0.9832 0.4467 0.060 Uiso 1 1 calc R
C48 C -0.2364(2) 1.14632(15) 0.41862(8) 0.0615(5) Uani 1 1 d .
H48A H -0.3285 1.1967 0.4006 0.074 Uiso 1 1 calc R
H48B H -0.1626 1.1462 0.3913 0.074 Uiso 1 1 calc R
C49 C -0.2053(2) 1.18548(18) 0.47511(9) 0.0748(6) Uani 1 1 d .
H49A H -0.1088 1.1399 0.4908 0.090 Uiso 1 1 calc R
H49B H -0.2100 1.2598 0.4661 0.090 Uiso 1 1 calc R
C50 C -0.3126(2) 1.18048(18) 0.52013(9) 0.0744(6) Uani 1 1 d .
H50A H -0.4079 1.2318 0.5060 0.089 Uiso 1 1 calc R
H50B H -0.2876 1.2013 0.5560 0.089 Uiso 1 1 calc R
C51 C -0.3146(2) 1.06729(18) 0.53260(8) 0.0697(6) Uani 1 1 d .
H51A H -0.3866 1.0668 0.5607 0.084 Uiso 1 1 calc R
H51B H -0.2215 1.0171 0.5498 0.084 Uiso 1 1 calc R
C52 C -0.3482(2) 1.02907(18) 0.47739(8) 0.0638(5) Uani 1 1 d .
H52A H -0.4449 1.0752 0.4621 0.077 Uiso 1 1 calc R
H52B H -0.3445 0.9550 0.4866 0.077 Uiso 1 1 calc R
B1 B 0.3754(2) 0.66456(19) 0.22422(11) 0.0685(7) Uani 1 1 d .
H1A H 0.3610 0.6950 0.1836 0.103 Uiso 1 1 calc R
H1B H 0.4745 0.6173 0.2325 0.103 Uiso 1 1 calc R
H1C H 0.3510 0.7223 0.2477 0.103 Uiso 1 1 calc R
B2 B -0.4497(2) 1.0871(2) 0.32034(11) 0.0769(7) Uani 1 1 d .
H2A H -0.4426 1.1573 0.3115 0.115 Uiso 1 1 calc R
H2B H -0.5318 1.0934 0.3433 0.115 Uiso 1 1 calc R
H2C H -0.4604 1.0609 0.2846 0.115 Uiso 1 1 calc R
P1 P 0.25425(5) 0.58232(3) 0.241951(19) 0.04463(11) Uani 1 1 d .
P2 P -0.27825(5) 0.98677(4) 0.36357(2) 0.04870(12) Uani 1 1 d .
S1 S -0.07668(5) 0.62257(4) 0.22950(2) 0.05073(12) Uani 1 1 d .
S2 S -0.39381(5) 1.03951(4) 0.05766(2) 0.05482(13) Uani 1 1 d .
S3 S 0.19350(5) 1.07811(4) 0.10448(2) 0.05104(12) Uani 1 1 d .
S4 S 0.04910(5) 0.94126(4) 0.354450(18) 0.05026(12) Uani 1 1 d .
C1S C 1.1309(3) 0.26902(15) 0.40484(10) 0.0847(7) Uani 1 1 d D
H1S1 H 1.2045 0.2986 0.3980 0.127 Uiso 1 1 calc R
H1S2 H 1.1675 0.2037 0.4327 0.127 Uiso 1 1 calc R
H1S3 H 1.0488 0.3215 0.4198 0.127 Uiso 1 1 calc R
C2S C 1.0866(3) 0.24251(18) 0.34794(10) 0.0975(8) Uani 1 1 d D
H2S1 H 1.0833 0.1705 0.3576 0.117 Uiso 1 1 calc R
H2S2 H 1.1679 0.2336 0.3234 0.117 Uiso 1 1 calc R
C3S C 0.9537(3) 0.30749(18) 0.30766(10) 0.0941(8) Uani 1 1 d D
H3S1 H 0.9652 0.3771 0.3020 0.113 Uiso 1 1 calc R
H3S2 H 0.8810 0.3164 0.3365 0.113 Uiso 1 1 calc R
C4S C 0.8567(3) 0.32449(16) 0.25209(9) 0.0885(8) Uani 1 1 d D
H4S1 H 0.8851 0.2495 0.2452 0.106 Uiso 1 1 calc R
H4S2 H 0.7640 0.3403 0.2695 0.106 Uiso 1 1 calc R
C5S C 0.8065(2) 0.38360(16) 0.18963(9) 0.0715(6) Uani 1 1 d D
H5S1 H 0.7280 0.4539 0.1881 0.086 Uiso 1 1 calc R
H5S2 H 0.8842 0.3897 0.1661 0.086 Uiso 1 1 calc R
C6S C 0.7586(2) 0.29326(14) 0.17683(8) 0.0721(6) Uani 1 1 d D
H6S1 H 0.6990 0.3167 0.1413 0.108 Uiso 1 1 calc R
H6S2 H 0.7047 0.2764 0.2085 0.108 Uiso 1 1 calc R
H6S3 H 0.8417 0.2295 0.1726 0.108 Uiso 1 1 calc R

loop_
_atom_site_aniso_label
_atom_site_aniso_U_11
_atom_site_aniso_U_22
_atom_site_aniso_U_33
_atom_site_aniso_U_23
_atom_site_aniso_U_13
_atom_site_aniso_U_12
C1 0.0454(9) 0.0441(9) 0.0432(9) -0.0076(7) 0.0026(7) -0.0227(8)
C2 0.0427(9) 0.0390(9) 0.0401(9) -0.0079(7) 0.0001(7) -0.0190(7)
C3 0.0387(8) 0.0426(9) 0.0350(8) -0.0094(7) 0.0039(7) -0.0199(7)
C4 0.0369(8) 0.0412(9) 0.0387(8) -0.0121(7) 0.0007(7) -0.0145(7)
C5 0.0383(8) 0.0397(9) 0.0391(9) -0.0096(7) 0.0005(7) -0.0125(7)
C6 0.0384(8) 0.0374(8) 0.0381(8) -0.0069(7) 0.0001(7) -0.0142(7)
C7 0.0347(8) 0.0353(8) 0.0434(9) -0.0077(7) 0.0002(7) -0.0130(7)
C8 0.0357(8) 0.0373(9) 0.0413(9) -0.0078(7) -0.0023(7) -0.0144(7)
C9 0.0419(9) 0.0448(9) 0.0393(9) -0.0086(7) -0.0044(7) -0.0169(7)
C10 0.0392(9) 0.0515(10) 0.0397(9) -0.0101(7) -0.0020(7) -0.0176(8)
C11 0.0402(9) 0.0476(10) 0.0415(9) -0.0089(7) -0.0018(7) -0.0165(7)
C12 0.0376(9) 0.0597(11) 0.0499(10) -0.0108(8) -0.0066(8) -0.0170(8)
C13 0.0355(9) 0.0539(10) 0.0583(11) -0.0123(8) -0.0018(8) -0.0221(8)
C14 0.0411(9) 0.0390(9) 0.0474(9) -0.0069(7) 0.0017(7) -0.0166(7)
C15 0.0450(9) 0.0401(9) 0.0439(9) -0.0096(7) 0.0021(7) -0.0149(7)
C16 0.0531(10) 0.0399(9) 0.0397(9) -0.0069(7) 0.0054(8) -0.0140(8)
C17 0.0515(10) 0.0427(9) 0.0344(9) -0.0094(7) -0.0008(7) -0.0099(8)
C18 0.0434(9) 0.0449(9) 0.0437(9) -0.0119(7) -0.0042(7) -0.0135(8)
C19 0.0398(9) 0.0513(10) 0.0449(9) -0.0121(8) -0.0049(7) -0.0141(8)
C20 0.0398(9) 0.0634(12) 0.0630(12) -0.0173(10) -0.0001(8) -0.0259(9)
C21 0.0451(10) 0.0655(12) 0.0645(12) -0.0160(10) 0.0074(9) -0.0331(9)
C22 0.0430(9) 0.0484(10) 0.0450(9) -0.0132(7) 0.0066(7) -0.0230(8)
C23 0.0608(11) 0.0577(11) 0.0390(9) -0.0053(8) 0.0089(8) -0.0187(9)
C24 0.0772(13) 0.0615(12) 0.0550(12) -0.0043(9) 0.0068(10) -0.0329(11)
C25 0.1043(18) 0.0941(17) 0.0880(17) -0.0033(14) 0.0195(14) -0.0613(15)
C26 0.0650(12) 0.0624(12) 0.0378(9) -0.0006(8) -0.0079(8) -0.0186(10)
C27 0.0660(14) 0.0893(17) 0.0670(14) 0.0059(12) -0.0001(11) 0.0034(12)
C28 0.0719(15) 0.105(2) 0.0914(18) 0.0010(15) -0.0010(13) -0.0075(14)
C29 0.0740(13) 0.0442(10) 0.0582(12) -0.0123(9) 0.0048(10) -0.0133(9)
C30 0.1074(18) 0.0615(13) 0.0547(12) -0.0119(10) 0.0093(12) -0.0286(12)
C31 0.0699(13) 0.0819(15) 0.0480(11) -0.0045(10) 0.0091(10) -0.0301(11)
C32 0.1070(18) 0.0747(15) 0.0612(13) -0.0066(11) 0.0142(12) -0.0428(14)
C33 0.0859(15) 0.0499(11) 0.0631(13) -0.0148(9) 0.0161(11) -0.0232(10)
C34 0.0702(13) 0.0540(12) 0.0635(12) -0.0096(9) 0.0133(10) -0.0235(10)
C35 0.0560(11) 0.0439(10) 0.0438(10) -0.0044(8) -0.0031(8) -0.0124(8)
C36 0.0627(12) 0.0720(13) 0.0483(11) -0.0141(10) -0.0027(9) -0.0065(10)
C37 0.0795(15) 0.1056(18) 0.0511(12) -0.0160(12) -0.0015(11) -0.0256(14)
C38 0.0929(17) 0.1031(19) 0.0566(13) -0.0063(13) -0.0181(12) -0.0294(15)
C39 0.1038(19) 0.0743(16) 0.0750(16) 0.0041(13) -0.0248(14) 0.0015(14)
C40 0.0714(14) 0.0682(14) 0.0585(13) -0.0022(10) -0.0140(10) -0.0012(11)
C41 0.0664(12) 0.0499(11) 0.0607(12) -0.0130(9) -0.0105(10) -0.0211(9)
C42 0.0658(12) 0.0548(11) 0.0490(11) -0.0022(9) -0.0095(9) -0.0178(9)
C43 0.0939(15) 0.0583(12) 0.0442(10) -0.0005(9) -0.0164(10) -0.0376(11)
C44 0.0701(13) 0.0628(13) 0.0678(13) 0.0030(10) -0.0197(11) -0.0231(11)
C45 0.0783(14) 0.0385(10) 0.0651(12) 0.0031(9) -0.0184(10) -0.0080(9)
C46 0.0834(14) 0.0607(12) 0.0669(13) -0.0157(10) -0.0149(11) -0.0388(11)
C47 0.0440(9) 0.0608(11) 0.0443(10) -0.0157(8) 0.0037(8) -0.0160(8)
C48 0.0667(12) 0.0590(12) 0.0607(12) -0.0163(9) 0.0049(10) -0.0233(10)
C49 0.0807(15) 0.0734(14) 0.0739(14) -0.0250(11) -0.0061(12) -0.0281(12)
C50 0.0761(14) 0.0799(15) 0.0538(12) -0.0278(11) -0.0077(11) -0.0078(12)
C51 0.0629(12) 0.0979(17) 0.0467(11) -0.0207(11) 0.0075(9) -0.0249(12)
C52 0.0577(11) 0.0862(15) 0.0522(11) -0.0217(10) 0.0141(9) -0.0285(11)
B1 0.0497(13) 0.0673(15) 0.0875(18) 0.0034(13) 0.0058(12) -0.0257(12)
B2 0.0461(13) 0.111(2) 0.0675(16) -0.0136(15) -0.0099(11) -0.0224(14)
P1 0.0457(2) 0.0397(2) 0.0460(3) -0.00517(19) 0.00262(19) -0.0136(2)
P2 0.0406(2) 0.0629(3) 0.0436(3) -0.0133(2) 0.00216(19) -0.0187(2)
S1 0.0537(3) 0.0467(3) 0.0582(3) -0.0045(2) 0.0059(2) -0.0272(2)
S2 0.0430(2) 0.0623(3) 0.0550(3) -0.0048(2) -0.0139(2) -0.0161(2)
S3 0.0475(2) 0.0565(3) 0.0533(3) -0.0037(2) 0.0056(2) -0.0256(2)
S4 0.0428(2) 0.0680(3) 0.0390(2) -0.0089(2) -0.00449(18) -0.0192(2)
C1S 0.0969(17) 0.0394(11) 0.1017(18) -0.0041(11) -0.0035(14) -0.0093(11)
C2S 0.136(2) 0.0627(14) 0.0811(17) -0.0212(12) -0.0138(16) -0.0191(15)
C3S 0.1019(19) 0.0639(15) 0.0824(17) 0.0020(12) 0.0011(15) 0.0036(13)
C4S 0.119(2) 0.0483(12) 0.0737(15) -0.0287(11) 0.0014(14) 0.0039(12)
C5S 0.0796(14) 0.0641(13) 0.0774(15) -0.0193(11) -0.0145(11) -0.0311(11)
C6S 0.1110(17) 0.0360(10) 0.0488(11) 0.0050(8) -0.0184(11) -0.0077(10)

loop_
_atom_type_symbol
_atom_type_description
_atom_type_scat_dispersion_real
_atom_type_scat_dispersion_imag
_atom_type_scat_source
C C 0.0033 0.0016 'International Tables Vol C Tables 4.2.6.8 and 6.1.1.4'
H H 0.0000 0.0000 'International Tables Vol C Tables 4.2.6.8 and 6.1.1.4'
B B 0.0013 0.0007 'International Tables Vol C Tables 4.2.6.8 and 6.1.1.4'
P P 0.1023 0.0942 'International Tables Vol C Tables 4.2.6.8 and 6.1.1.4'
S S 0.1246 0.1234 'International Tables Vol C Tables 4.2.6.8 and 6.1.1.4'

loop_
_geom_angle_atom_site_label_1
_geom_angle_atom_site_label_2
_geom_angle_atom_site_label_3
_geom_angle
C2 C1 S1 111.63(12)
C2 C1 P1 122.01(12)
S1 C1 P1 126.14(9)
C1 C2 C3 114.14(14)
C1 C2 H2 122.9
C3 C2 H2 122.9
C4 C3 C22 119.28(14)
C4 C3 C2 129.10(14)
C22 C3 C2 111.01(14)
C3 C4 C19 117.30(14)
C3 C4 C5 130.08(14)
C19 C4 C5 111.54(14)
C18 C5 C6 117.43(14)
C18 C5 C4 112.10(13)
C6 C5 C4 130.19(14)
C15 C6 C5 117.10(14)
C15 C6 C7 111.65(13)
C5 C6 C7 131.22(14)
C14 C7 C8 117.59(14)
C14 C7 C6 111.93(14)
C8 C7 C6 129.64(14)
C11 C8 C7 118.58(14)
C11 C8 C9 110.44(14)
C7 C8 C9 130.59(14)
C10 C9 C8 114.62(14)
C10 C9 H9 122.7
C8 C9 H9 122.7
C9 C10 S4 111.19(12)
C9 C10 P2 125.08(12)
S4 C10 P2 123.20(9)
C12 C11 C8 121.62(15)
C12 C11 S4 126.28(12)
C8 C11 S4 111.65(12)
C13 C12 C11 119.48(15)
C13 C12 H12 120.3
C11 C12 H12 120.3
C12 C13 C14 119.35(15)
C12 C13 H13 120.3
C14 C13 H13 120.3
C7 C14 C13 122.42(15)
C7 C14 S3 112.13(12)
C13 C14 S3 125.23(12)
C6 C15 C16 123.77(15)
C6 C15 S3 111.85(12)
C16 C15 S3 124.33(13)
C17 C16 C15 117.57(15)
C17 C16 C23 124.36(15)
C15 C16 C23 118.00(15)
C16 C17 C18 117.53(14)
C16 C17 C26 123.76(16)
C18 C17 C26 118.71(15)
C5 C18 C17 123.96(15)
C5 C18 S2 111.65(12)
C17 C18 S2 124.30(12)
C20 C19 C4 121.94(15)
C20 C19 S2 125.80(13)
C4 C19 S2 111.89(12)
C21 C20 C19 119.91(16)
C21 C20 H20 120.0
C19 C20 H20 120.0
C20 C21 C22 119.00(16)
C20 C21 H21 120.5
C22 C21 H21 120.5
C21 C22 C3 121.61(15)
C21 C22 S1 126.69(13)
C3 C22 S1 111.49(11)
C16 C23 C24 115.02(14)
C16 C23 H23A 108.5
C24 C23 H23A 108.5
C16 C23 H23B 108.5
C24 C23 H23B 108.5
H23A C23 H23B 107.5
C25 C24 C23 111.80(17)
C25 C24 H24A 109.3
C23 C24 H24A 109.3
C25 C24 H24B 109.3
C23 C24 H24B 109.3
H24A C24 H24B 107.9
C24 C25 H25A 109.5
C24 C25 H25B 109.5
H25A C25 H25B 109.5
C24 C25 H25C 109.5
H25A C25 H25C 109.5
H25B C25 H25C 109.5
C17 C26 C27 111.70(15)
C17 C26 H26A 109.3
C27 C26 H26A 109.3
C17 C26 H26B 109.3
C27 C26 H26B 109.3
H26A C26 H26B 107.9
C28 C27 C26 115.06(19)
C28 C27 H27A 108.5
C26 C27 H27A 108.5
C28 C27 H27B 108.5
C26 C27 H27B 108.5
H27A C27 H27B 107.5
C27 C28 H28A 109.5
C27 C28 H28B 109.5
H28A C28 H28B 109.5
C27 C28 H28C 109.5
H28A C28 H28C 109.5
H28B C28 H28C 109.5
C34 C29 C30 110.91(17)
C34 C29 P1 119.63(14)
C30 C29 P1 109.99(13)
C34 C29 H29 105.0
C30 C29 H29 105.0
P1 C29 H29 105.0
C31 C30 C29 112.37(16)
C31 C30 H30A 109.1
C29 C30 H30A 109.1
C31 C30 H30B 109.1
C29 C30 H30B 109.1
H30A C30 H30B 107.9
C32 C31 C30 112.68(18)
C32 C31 H31A 109.1
C30 C31 H31A 109.1
C32 C31 H31B 109.1
C30 C31 H31B 109.1
H31A C31 H31B 107.8
C31 C32 C33 112.17(18)
C31 C32 H32A 109.2
C33 C32 H32A 109.2
C31 C32 H32B 109.2
C33 C32 H32B 109.2
H32A C32 H32B 107.9
C32 C33 C34 110.84(16)
C32 C33 H33A 109.5
C34 C33 H33A 109.5
C32 C33 H33B 109.5
C34 C33 H33B 109.5
H33A C33 H33B 108.1
C29 C34 C33 111.20(16)
C29 C34 H34A 109.4
C33 C34 H34A 109.4
C29 C34 H34B 109.4
C33 C34 H34B 109.4
H34A C34 H34B 108.0
C36 C35 C40 109.95(15)
C36 C35 P1 110.95(12)
C40 C35 P1 110.51(13)
C36 C35 H35 108.5
C40 C35 H35 108.5
P1 C35 H35 108.5
C37 C36 C35 111.14(16)
C37 C36 H36A 109.4
C35 C36 H36A 109.4
C37 C36 H36B 109.4
C35 C36 H36B 109.4
H36A C36 H36B 108.0
C38 C37 C36 111.51(18)
C38 C37 H37A 109.3
C36 C37 H37A 109.3
C38 C37 H37B 109.3
C36 C37 H37B 109.3
H37A C37 H37B 108.0
C37 C38 C39 111.18(19)
C37 C38 H38A 109.4
C39 C38 H38A 109.4
C37 C38 H38B 109.4
C39 C38 H38B 109.4
H38A C38 H38B 108.0
C38 C39 C40 112.18(18)
C38 C39 H39A 109.2
C40 C39 H39A 109.2
C38 C39 H39B 109.2
C40 C39 H39B 109.2
H39A C39 H39B 107.9
C39 C40 C35 110.94(18)
C39 C40 H40A 109.5
C35 C40 H40A 109.5
C39 C40 H40B 109.5
C35 C40 H40B 109.5
H40A C40 H40B 108.0
C42 C41 C46 110.66(15)
C42 C41 P2 115.75(13)
C46 C41 P2 111.30(13)
C42 C41 H41 106.1
C46 C41 H41 106.1
P2 C41 H41 106.1
C41 C42 C43 111.15(15)
C41 C42 H42A 109.4
C43 C42 H42A 109.4
C41 C42 H42B 109.4
C43 C42 H42B 109.4
H42A C42 H42B 108.0
C44 C43 C42 110.98(15)
C44 C43 H43A 109.4
C42 C43 H43A 109.4
C44 C43 H43B 109.4
C42 C43 H43B 109.4
H43A C43 H43B 108.0
C43 C44 C45 112.03(17)
C43 C44 H44A 109.2
C45 C44 H44A 109.2
C43 C44 H44B 109.2
C45 C44 H44B 109.2
H44A C44 H44B 107.9
C44 C45 C46 111.60(17)
C44 C45 H45A 109.3
C46 C45 H45A 109.3
C44 C45 H45B 109.3
C46 C45 H45B 109.3
H45A C45 H45B 108.0
C45 C46 C41 110.13(17)
C45 C46 H46A 109.6
C41 C46 H46A 109.6
C45 C46 H46B 109.6
C41 C46 H46B 109.6
H46A C46 H46B 108.1
C48 C47 C52 110.41(15)
C48 C47 P2 111.70(12)
C52 C47 P2 111.44(12)
C48 C47 H47 107.7
C52 C47 H47 107.7
P2 C47 H47 107.7
C47 C48 C49 111.62(16)
C47 C48 H48A 109.3
C49 C48 H48A 109.3
C47 C48 H48B 109.3
C49 C48 H48B 109.3
H48A C48 H48B 108.0
C50 C49 C48 110.94(17)
C50 C49 H49A 109.5
C48 C49 H49A 109.5
C50 C49 H49B 109.5
C48 C49 H49B 109.5
H49A C49 H49B 108.0
C49 C50 C51 110.93(17)
C49 C50 H50A 109.5
C51 C50 H50A 109.5
C49 C50 H50B 109.5
C51 C50 H50B 109.5
H50A C50 H50B 108.0
C50 C51 C52 111.61(17)
C50 C51 H51A 109.3
C52 C51 H51A 109.3
C50 C51 H51B 109.3
C52 C51 H51B 109.3
H51A C51 H51B 108.0
C51 C52 C47 110.78(16)
C51 C52 H52A 109.5
C47 C52 H52A 109.5
C51 C52 H52B 109.5
C47 C52 H52B 109.5
H52A C52 H52B 108.1
P1 B1 H1A 109.5
P1 B1 H1B 109.5
H1A B1 H1B 109.5
P1 B1 H1C 109.5
H1A B1 H1C 109.5
H1B B1 H1C 109.5
P2 B2 H2A 109.5
P2 B2 H2B 109.5
H2A B2 H2B 109.5
P2 B2 H2C 109.5
H2A B2 H2C 109.5
H2B B2 H2C 109.5
C1 P1 C29 106.68(8)
C1 P1 C35 106.61(8)
C29 P1 C35 107.78(8)
C1 P1 B1 111.16(9)
C29 P1 B1 111.60(10)
C35 P1 B1 112.68(10)
C10 P2 C41 108.61(9)
C10 P2 C47 104.49(7)
C41 P2 C47 106.35(8)
C10 P2 B2 112.32(9)
C41 P2 B2 111.25(10)
C47 P2 B2 113.40(10)
C1 S1 C22 91.67(8)
C19 S2 C18 91.28(8)
C14 S3 C15 91.21(8)
C11 S4 C10 91.99(7)
C2S C1S H1S1 109.5
C2S C1S H1S2 109.5
H1S1 C1S H1S2 109.5
C2S C1S H1S3 109.5
H1S1 C1S H1S3 109.5
H1S2 C1S H1S3 109.5
C1S C2S C3S 128.5(2)
C1S C2S H2S1 105.2
C3S C2S H2S1 105.2
C1S C2S H2S2 105.2
C3S C2S H2S2 105.2
H2S1 C2S H2S2 105.9
C2S C3S C4S 152.0(2)
C2S C3S H3S1 98.6
C4S C3S H3S1 98.6
C2S C3S H3S2 98.6
C4S C3S H3S2 98.6
H3S1 C3S H3S2 103.8
C5S C4S C3S 147.8(2)
C5S C4S H4S1 99.8
C3S C4S H4S1 99.8
C5S C4S H4S2 99.8
C3S C4S H4S2 99.8
H4S1 C4S H4S2 104.1
C6S C5S C4S 90.18(15)
C6S C5S H5S1 113.6
C4S C5S H5S1 113.6
C6S C5S H5S2 113.6
C4S C5S H5S2 113.6
H5S1 C5S H5S2 110.9
C5S C6S H6S1 109.5
C5S C6S H6S2 109.5
H6S1 C6S H6S2 109.5
C5S C6S H6S3 109.5
H6S1 C6S H6S3 109.5
H6S2 C6S H6S3 109.5

loop_
_geom_bond_atom_site_label_1
_geom_bond_atom_site_label_2
_geom_bond_distance
C1 C2 1.362(2)
C1 S1 1.7381(16)
C1 P1 1.8058(16)
C2 C3 1.434(2)
C2 H2 0.9300
C3 C4 1.399(2)
C3 C22 1.405(2)
C4 C19 1.410(2)
C4 C5 1.450(2)
C5 C18 1.396(2)
C5 C6 1.407(2)
C6 C15 1.398(2)
C6 C7 1.447(2)
C7 C14 1.399(2)
C7 C8 1.414(2)
C8 C11 1.412(2)
C8 C9 1.430(2)
C9 C10 1.358(2)
C9 H9 0.9300
C10 S4 1.7365(16)
C10 P2 1.8037(16)
C11 C12 1.405(2)
C11 S4 1.7249(17)
C12 C13 1.365(2)
C12 H12 0.9300
C13 C14 1.406(2)
C13 H13 0.9300
C14 S3 1.7455(17)
C15 C16 1.425(2)
C15 S3 1.7513(16)
C16 C17 1.390(2)
C16 C23 1.501(2)
C17 C18 1.420(2)
C17 C26 1.507(2)
C18 S2 1.7580(17)
C19 C20 1.402(2)
C19 S2 1.7531(17)
C20 C21 1.356(2)
C20 H20 0.9300
C21 C22 1.407(2)
C21 H21 0.9300
C22 S1 1.7408(17)
C23 C24 1.530(2)
C23 H23A 0.9700
C23 H23B 0.9700
C24 C25 1.519(3)
C24 H24A 0.9700
C24 H24B 0.9700
C25 H25A 0.9600
C25 H25B 0.9600
C25 H25C 0.9600
C26 C27 1.528(3)
C26 H26A 0.9700
C26 H26B 0.9700
C27 C28 1.496(3)
C27 H27A 0.9700
C27 H27B 0.9700
C28 H28A 0.9600
C28 H28B 0.9600
C28 H28C 0.9600
C29 C34 1.455(2)
C29 C30 1.541(3)
C29 P1 1.8107(18)
C29 H29 0.9800
C30 C31 1.496(3)
C30 H30A 0.9700
C30 H30B 0.9700
C31 C32 1.428(3)
C31 H31A 0.9700
C31 H31B 0.9700
C32 C33 1.515(3)
C32 H32A 0.9700
C32 H32B 0.9700
C33 C34 1.545(2)
C33 H33A 0.9700
C33 H33B 0.9700
C34 H34A 0.9700
C34 H34B 0.9700
C35 C36 1.529(2)
C35 C40 1.541(2)
C35 P1 1.8245(17)
C35 H35 0.9800
C36 C37 1.527(3)
C36 H36A 0.9700
C36 H36B 0.9700
C37 C38 1.497(3)
C37 H37A 0.9700
C37 H37B 0.9700
C38 C39 1.499(3)
C38 H38A 0.9700
C38 H38B 0.9700
C39 C40 1.531(3)
C39 H39A 0.9700
C39 H39B 0.9700
C40 H40A 0.9700
C40 H40B 0.9700
C41 C42 1.511(2)
C41 C46 1.527(2)
C41 P2 1.8245(18)
C41 H41 0.9800
C42 C43 1.542(2)
C42 H42A 0.9700
C42 H42B 0.9700
C43 C44 1.493(2)
C43 H43A 0.9700
C43 H43B 0.9700
C44 C45 1.514(2)
C44 H44A 0.9700
C44 H44B 0.9700
C45 C46 1.526(2)
C45 H45A 0.9700
C45 H45B 0.9700
C46 H46A 0.9700
C46 H46B 0.9700
C47 C48 1.511(2)
C47 C52 1.538(2)
C47 P2 1.8416(16)
C47 H47 0.9800
C48 C49 1.544(3)
C48 H48A 0.9700
C48 H48B 0.9700
C49 C50 1.506(3)
C49 H49A 0.9700
C49 H49B 0.9700
C50 C51 1.507(3)
C50 H50A 0.9700
C50 H50B 0.9700
C51 C52 1.519(2)
C51 H51A 0.9700
C51 H51B 0.9700
C52 H52A 0.9700
C52 H52B 0.9700
B1 P1 1.926(2)
B1 H1A 0.9600
B1 H1B 0.9600
B1 H1C 0.9600
B2 P2 1.917(2)
B2 H2A 0.9600
B2 H2B 0.9600
B2 H2C 0.9600
C1S C2S 1.516(3)
C1S H1S1 0.9600
C1S H1S2 0.9600
C1S H1S3 0.9600
C2S C3S 1.523(3)
C2S H2S1 0.9700
C2S H2S2 0.9700
C3S C4S 1.553(3)
C3S H3S1 0.9700
C3S H3S2 0.9700
C4S C5S 1.537(2)
C4S H4S1 0.9700
C4S H4S2 0.9700
C5S C6S 1.517(2)
C5S H5S1 0.9700
C5S H5S2 0.9700
C6S H6S1 0.9600
C6S H6S2 0.9600
C6S H6S3 0.9600
